data_7033640
loop_
_publ_author_name
'Haiges, R.'
'B\'elanger-Chabot, G'
'Kaplan, S. M.'
'Christe, K. O.'

_publ_section_title
;
 Synthesis and structural characterization of
 3,5-dinitro-1,2,4-triazolates.
;
_journal_issue 7
_journal_name_full 'Dalton transactions (Cambridge, England : 2003)'
_journal_page_first 2978
_journal_page_last 2988
_journal_paper_doi 10.1039/c4dt03583f
_journal_volume 44
_journal_year 2015
_chemical_formula_sum 'C26 H20 N5 O4 P'
_chemical_formula_weight 497.44
_chemical_name_common 'Tetraphenylphosphonium 3,5-dinitro-1,2,4 triazolate'
_space_group_crystal_system monoclinic
_space_group_IT_number 14
_space_group_name_Hall '-P 2ybc'
_space_group_name_H-M_alt 'P 1 21/c 1'
_symmetry_space_group_name_Hall '-P 2ybc'
_symmetry_space_group_name_H-M 'P 1 21/c 1'
_atom_sites_solution_hydrogens geom
_audit_update_record
;
2015-01-02 deposited with the CCDC.
2015-01-09 downloaded from the CCDC.
;
_cell_angle_alpha 90
_cell_angle_beta 95.0410(10)
_cell_angle_gamma 90
_cell_formula_units_Z 4
_cell_length_a 11.2261(5)
_cell_length_b 15.0086(7)
_cell_length_c 13.8078(6)
_cell_measurement_reflns_used 50180
_cell_measurement_temperature 100.(2)
_cell_measurement_theta_max 28.50
_cell_measurement_theta_min 1.82
_cell_volume 2317.45(18)
_computing_cell_refinement 'APEX2 v2014.1-1 (Bruker AXS)'
_computing_data_collection 'Bruker Instrument Service v2012.12.0.3'
_computing_data_reduction 'SAINT V8.34A (Bruker AXS, 2013)'
_computing_publication_material 'SHELXL-2013 (Sheldrick, 2013)'
_computing_structure_refinement 'SHELXL-2013 (Sheldrick, 2013)'
_computing_structure_solution 'SHELXTL XS 2013/1 (Bruker AXS)'
_diffrn_ambient_temperature 100.(2)
_diffrn_measured_fraction_theta_full 0.999
_diffrn_measured_fraction_theta_max 0.999
_diffrn_measurement_device_type 'Bruker APEX II CCD'
_diffrn_measurement_method 'omega- and phi-scans'
_diffrn_radiation_monochromator 'TRIUMPH curved-crystal'
_diffrn_radiation_type 'MoK\a '
_diffrn_radiation_wavelength 0.71073
_diffrn_reflns_av_R_equivalents 0.0558
_diffrn_reflns_av_unetI/netI 0.0321
_diffrn_reflns_limit_h_max 15
_diffrn_reflns_limit_h_min -15
_diffrn_reflns_limit_k_max 20
_diffrn_reflns_limit_k_min -20
_diffrn_reflns_limit_l_max 18
_diffrn_reflns_limit_l_min -18
_diffrn_reflns_number 50180
_diffrn_reflns_theta_full 28.50
_diffrn_reflns_theta_max 28.50
_diffrn_reflns_theta_min 1.82
_diffrn_source 'fine-focus tube'
_exptl_absorpt_coefficient_mu 0.164
_exptl_absorpt_correction_T_max 0.7457
_exptl_absorpt_correction_T_min 0.6677
_exptl_absorpt_correction_type multi-scan
_exptl_absorpt_process_details 'Bruker SADABS V2012/1'
_exptl_crystal_colour colourless
_exptl_crystal_density_diffrn 1.426
_exptl_crystal_density_method 'not measured'
_exptl_crystal_description block
_exptl_crystal_F_000 1032
_exptl_crystal_size_max 0.286
_exptl_crystal_size_mid 0.257
_exptl_crystal_size_min 0.141
_refine_diff_density_max 0.345
_refine_diff_density_min -0.264
_refine_ls_extinction_method none
_refine_ls_goodness_of_fit_ref 1.010
_refine_ls_hydrogen_treatment constr
_refine_ls_matrix_type full
_refine_ls_number_parameters 325
_refine_ls_number_reflns 5872
_refine_ls_number_restraints 0
_refine_ls_restrained_S_all 1.010
_refine_ls_R_factor_all 0.0557
_refine_ls_R_factor_gt 0.0373
_refine_ls_shift/su_max 0.000
_refine_ls_shift/su_mean 0.000
_refine_ls_structure_factor_coef Fsqd
_refine_ls_weighting_details 'w=1/[\s^2^(Fo^2^)+(0.0397P)^2^+1.1073P] where P=(Fo^2^+2Fc^2^)/3'
_refine_ls_weighting_scheme calc
_refine_ls_wR_factor_gt 0.0837
_refine_ls_wR_factor_ref 0.0923
_reflns_number_gt 4600
_reflns_number_total 5872
_reflns_threshold_expression 'I > 2\s(I)'
_cod_data_source_file c4dt03583f2.cif
_cod_data_source_block TPPDNT
_cod_depositor_comments 'Adding full bibliography for 7033635--7033643.cif.'
_cod_database_code 7033640

loop_
_space_group_symop_operation_xyz
'x, y, z'
'-x, y+1/2, -z+1/2'
'-x, -y, -z'
'x, -y-1/2, z-1/2'

loop_
_atom_site_type_symbol
_atom_site_label
_atom_site_fract_x
_atom_site_fract_y
_atom_site_fract_z
_atom_site_U_iso_or_equiv
_atom_site_adp_type
_atom_site_calc_flag
_atom_site_refinement_flags_adp
_atom_site_refinement_flags_posn
_atom_site_occupancy
C C1 0.18798(13) 0.83189(10) 0.41096(10) 0.0179(3) Uani d . . 1
C C2 0.16020(13) 0.86982(10) 0.27150(11) 0.0189(3) Uani d . . 1
N N1 0.24200(11) 0.79766(9) 0.50288(10) 0.0237(3) Uani d . . 1
N N2 0.07446(11) 0.85853(9) 0.40219(9) 0.0220(3) Uani d . . 1
N N3 0.05531(11) 0.88386(9) 0.30725(9) 0.0225(3) Uani d . . 1
N N4 0.17766(12) 0.89031(9) 0.17114(9) 0.0232(3) Uani d . . 1
N N5 0.24882(11) 0.83772(8) 0.33237(9) 0.0198(3) Uani d . . 1
O O1 0.08945(11) 0.91145(9) 0.11693(9) 0.0348(3) Uani d . . 1
O O2 0.28021(11) 0.88604(8) 0.14647(9) 0.0309(3) Uani d . . 1
O O3 0.17919(11) 0.79380(9) 0.57105(8) 0.0347(3) Uani d . . 1
O O4 0.34716(10) 0.77480(9) 0.50725(9) 0.0370(3) Uani d . . 1
C C3 0.16079(12) 0.29597(9) 0.72413(10) 0.0154(3) Uani d . . 1
C C4 0.10023(13) 0.31497(10) 0.63402(11) 0.0197(3) Uani d . . 1
H H5 0.1289 0.2926 0.576 0.024 Uiso calc U R 1
C C5 -0.00268(14) 0.36710(10) 0.62991(12) 0.0255(3) Uani d . . 1
H H4 -0.0453 0.3798 0.569 0.031 Uiso calc U R 1
C C6 -0.04280(14) 0.40039(11) 0.71473(13) 0.0273(4) Uani d . . 1
H H3 -0.1121 0.437 0.7113 0.033 Uiso calc U R 1
C C7 0.01652(14) 0.38114(10) 0.80449(12) 0.0255(3) Uani d . . 1
H H2 -0.0126 0.4037 0.8622 0.031 Uiso calc U R 1
C C8 0.11880(13) 0.32871(10) 0.80968(11) 0.0202(3) Uani d . . 1
H H1 0.16 0.3152 0.871 0.024 Uiso calc U R 1
C C9 0.31069(12) 0.17108(9) 0.83993(10) 0.0151(3) Uani d . . 1
C C10 0.20910(13) 0.12228(9) 0.86069(10) 0.0176(3) Uani d . . 1
H H6 0.1359 0.1285 0.8211 0.021 Uiso calc U R 1
C C11 0.21724(14) 0.06479(10) 0.93989(10) 0.0208(3) Uani d . . 1
H H7 0.1492 0.0316 0.9548 0.025 Uiso calc U R 1
C C12 0.32438(15) 0.05564(10) 0.99734(10) 0.0226(3) Uani d . . 1
H H8 0.3298 0.015 1.0503 0.027 Uiso calc U R 1
C C13 0.42336(14) 0.10529(10) 0.97801(11) 0.0216(3) Uani d . . 1
H H9 0.4957 0.0997 1.0188 0.026 Uiso calc U R 1
C C14 0.41768(13) 0.16334(9) 0.89936(10) 0.0177(3) Uani d . . 1
H H10 0.4857 0.1974 0.8861 0.021 Uiso calc U R 1
C C15 0.41948(12) 0.31892(9) 0.73757(9) 0.0150(3) Uani d . . 1
C C16 0.39146(13) 0.40975(9) 0.74134(10) 0.0168(3) Uani d . . 1
H H11 0.3104 0.4282 0.74 0.02 Uiso calc U R 1
C C17 0.48220(14) 0.47281(10) 0.74699(10) 0.0205(3) Uani d . . 1
H H12 0.4633 0.5344 0.7503 0.025 Uiso calc U R 1
C C18 0.60041(14) 0.44596(10) 0.74780(11) 0.0225(3) Uani d . . 1
H H13 0.6623 0.4893 0.751 0.027 Uiso calc U R 1
C C19 0.62893(14) 0.35603(10) 0.74394(11) 0.0221(3) Uani d . . 1
H H14 0.7102 0.3382 0.7445 0.026 Uiso calc U R 1
C C20 0.53935(13) 0.29228(10) 0.73921(10) 0.0183(3) Uani d . . 1
H H15 0.5591 0.2308 0.7371 0.022 Uiso calc U R 1
C C21 0.30728(12) 0.16568(9) 0.62837(10) 0.0146(3) Uani d . . 1
C C22 0.40426(13) 0.16498(10) 0.57166(10) 0.0181(3) Uani d . . 1
H H16 0.4672 0.2069 0.5834 0.022 Uiso calc U R 1
C C23 0.40796(14) 0.10232(10) 0.49772(10) 0.0205(3) Uani d . . 1
H H17 0.474 0.1013 0.4592 0.025 Uiso calc U R 1
C C24 0.31570(14) 0.04131(10) 0.47992(11) 0.0211(3) Uani d . . 1
H H18 0.3194 -0.002 0.4301 0.025 Uiso calc U R 1
C C25 0.21772(13) 0.04348(10) 0.53501(11) 0.0202(3) Uani d . . 1
H H19 0.1537 0.0027 0.5215 0.024 Uiso calc U R 1
C C26 0.21321(13) 0.10492(10) 0.60948(10) 0.0171(3) Uani d . . 1
H H20 0.1467 0.1059 0.6475 0.021 Uiso calc U R 1
P P1 0.30090(3) 0.23838(2) 0.73171(3) 0.01296(8) Uani d . . 1

loop_
_atom_site_aniso_label
_atom_site_aniso_U_11
_atom_site_aniso_U_22
_atom_site_aniso_U_33
_atom_site_aniso_U_12
_atom_site_aniso_U_13
_atom_site_aniso_U_23
C1 0.0163(7) 0.0181(7) 0.0190(7) -0.0008(5) 0.0002(5) -0.0007(5)
C2 0.0197(7) 0.0164(7) 0.0204(7) -0.0012(5) 0.0006(6) -0.0005(5)
N1 0.0200(7) 0.0278(7) 0.0232(7) 0.0002(5) 0.0006(5) 0.0015(5)
N2 0.0192(6) 0.0247(7) 0.0221(6) 0.0003(5) 0.0006(5) 0.0000(5)
N3 0.0189(6) 0.0255(7) 0.0228(6) 0.0012(5) 0.0001(5) 0.0012(5)
N4 0.0267(7) 0.0199(6) 0.0229(7) -0.0007(5) 0.0017(5) 0.0022(5)
N5 0.0172(6) 0.0204(6) 0.0216(6) 0.0001(5) 0.0008(5) -0.0002(5)
O1 0.0359(7) 0.0427(8) 0.0247(6) 0.0087(6) -0.0041(5) 0.0059(5)
O2 0.0282(6) 0.0354(7) 0.0304(6) -0.0047(5) 0.0099(5) 0.0057(5)
O3 0.0341(7) 0.0488(8) 0.0223(6) 0.0106(6) 0.0083(5) 0.0047(5)
O4 0.0177(6) 0.0591(9) 0.0340(7) 0.0061(6) 0.0012(5) 0.0155(6)
C3 0.0130(6) 0.0134(6) 0.0201(7) -0.0003(5) 0.0025(5) 0.0003(5)
C4 0.0205(7) 0.0176(7) 0.0207(7) 0.0002(5) 0.0004(6) 0.0013(5)
C5 0.0218(8) 0.0220(8) 0.0314(9) 0.0025(6) -0.0042(6) 0.0060(6)
C6 0.0178(7) 0.0218(8) 0.0431(10) 0.0041(6) 0.0068(7) 0.0046(7)
C7 0.0243(8) 0.0228(8) 0.0310(9) 0.0032(6) 0.0121(7) -0.0004(6)
C8 0.0201(7) 0.0198(7) 0.0212(7) 0.0010(6) 0.0048(6) 0.0000(6)
C9 0.0191(7) 0.0131(6) 0.0133(6) 0.0012(5) 0.0026(5) -0.0003(5)
C10 0.0197(7) 0.0181(7) 0.0152(7) -0.0021(5) 0.0019(5) -0.0010(5)
C11 0.0289(8) 0.0175(7) 0.0166(7) -0.0049(6) 0.0052(6) -0.0009(5)
C12 0.0356(9) 0.0184(7) 0.0137(7) 0.0008(6) 0.0016(6) 0.0017(5)
C13 0.0253(8) 0.0219(7) 0.0165(7) 0.0034(6) -0.0046(6) -0.0008(6)
C14 0.0187(7) 0.0170(7) 0.0173(7) -0.0003(5) 0.0007(5) -0.0020(5)
C15 0.0174(7) 0.0162(7) 0.0114(6) -0.0027(5) 0.0014(5) 0.0004(5)
C16 0.0190(7) 0.0182(7) 0.0133(6) 0.0007(5) 0.0017(5) 0.0008(5)
C17 0.0287(8) 0.0153(7) 0.0171(7) -0.0039(6) 0.0010(6) 0.0002(5)
C18 0.0231(8) 0.0230(8) 0.0211(7) -0.0101(6) 0.0005(6) 0.0007(6)
C19 0.0176(7) 0.0263(8) 0.0222(7) -0.0037(6) 0.0018(6) 0.0012(6)
C20 0.0181(7) 0.0181(7) 0.0188(7) -0.0008(5) 0.0017(5) 0.0005(5)
C21 0.0169(7) 0.0144(6) 0.0123(6) 0.0016(5) 0.0000(5) 0.0003(5)
C22 0.0201(7) 0.0178(7) 0.0167(7) -0.0016(5) 0.0033(5) 0.0013(5)
C23 0.0234(8) 0.0225(7) 0.0165(7) 0.0010(6) 0.0060(6) -0.0006(6)
C24 0.0283(8) 0.0179(7) 0.0173(7) 0.0008(6) 0.0034(6) -0.0026(5)
C25 0.0226(8) 0.0188(7) 0.0188(7) -0.0034(6) -0.0001(6) -0.0017(6)
C26 0.0164(7) 0.0193(7) 0.0157(7) -0.0003(5) 0.0018(5) 0.0011(5)
P1 0.01298(17) 0.01315(16) 0.01276(16) -0.00016(13) 0.00129(12) 0.00000(13)

loop_
_atom_type_symbol
_atom_type_description
_atom_type_scat_dispersion_real
_atom_type_scat_dispersion_imag
_atom_type_scat_source
C C 0.0033 0.0016 'International Tables Vol C Tables 4.2.6.8 and 6.1.1.4'
H H 0.0000 0.0000 'International Tables Vol C Tables 4.2.6.8 and 6.1.1.4'
N N 0.0061 0.0033 'International Tables Vol C Tables 4.2.6.8 and 6.1.1.4'
O O 0.0106 0.0060 'International Tables Vol C Tables 4.2.6.8 and 6.1.1.4'
P P 0.1023 0.0942 'International Tables Vol C Tables 4.2.6.8 and 6.1.1.4'

loop_
_geom_angle_atom_site_label_1
_geom_angle_atom_site_label_2
_geom_angle_atom_site_label_3
_geom_angle
N2 C1 N5 117.42(13)
N2 C1 N1 120.60(13)
N5 C1 N1 121.98(13)
N3 C2 N5 117.24(13)
N3 C2 N4 121.23(13)
N5 C2 N4 121.52(13)
O4 N1 O3 124.43(14)
O4 N1 C1 117.94(13)
O3 N1 C1 117.63(13)
C1 N2 N3 103.89(12)
C2 N3 N2 104.01(12)
O1 N4 O2 124.61(14)
O1 N4 C2 117.88(13)
O2 N4 C2 117.51(13)
C2 N5 C1 97.43(12)
C4 C3 C8 120.52(13)
C4 C3 P1 120.54(11)
C8 C3 P1 118.67(11)
C5 C4 C3 119.29(14)
C5 C4 H5 120.4
C3 C4 H5 120.4
C6 C5 C4 119.92(15)
C6 C5 H4 120.0
C4 C5 H4 120.0
C5 C6 C7 121.01(14)
C5 C6 H3 119.5
C7 C6 H3 119.5
C6 C7 C8 119.65(15)
C6 C7 H2 120.2
C8 C7 H2 120.2
C7 C8 C3 119.60(14)
C7 C8 H1 120.2
C3 C8 H1 120.2
C14 C9 C10 120.48(13)
C14 C9 P1 121.37(11)
C10 C9 P1 118.06(10)
C11 C10 C9 119.04(13)
C11 C10 H6 120.5
C9 C10 H6 120.5
C12 C11 C10 120.32(14)
C12 C11 H7 119.8
C10 C11 H7 119.8
C13 C12 C11 120.45(14)
C13 C12 H8 119.8
C11 C12 H8 119.8
C12 C13 C14 120.41(14)
C12 C13 H9 119.8
C14 C13 H9 119.8
C13 C14 C9 119.26(14)
C13 C14 H10 120.4
C9 C14 H10 120.4
C16 C15 C20 119.68(13)
C16 C15 P1 119.27(11)
C20 C15 P1 121.05(11)
C17 C16 C15 119.98(13)
C17 C16 H11 120.0
C15 C16 H11 120.0
C18 C17 C16 119.98(14)
C18 C17 H12 120.0
C16 C17 H12 120.0
C17 C18 C19 120.39(14)
C17 C18 H13 119.8
C19 C18 H13 119.8
C20 C19 C18 120.26(14)
C20 C19 H14 119.9
C18 C19 H14 119.9
C19 C20 C15 119.70(14)
C19 C20 H15 120.2
C15 C20 H15 120.2
C22 C21 C26 120.16(13)
C22 C21 P1 122.39(11)
C26 C21 P1 117.34(10)
C23 C22 C21 119.46(13)
C23 C22 H16 120.3
C21 C22 H16 120.3
C24 C23 C22 120.39(13)
C24 C23 H17 119.8
C22 C23 H17 119.8
C23 C24 C25 120.07(14)
C23 C24 H18 120.0
C25 C24 H18 120.0
C26 C25 C24 120.23(14)
C26 C25 H19 119.9
C24 C25 H19 119.9
C25 C26 C21 119.66(13)
C25 C26 H20 120.2
C21 C26 H20 120.2
C3 P1 C15 108.78(7)
C3 P1 C9 108.00(6)
C15 P1 C9 110.48(6)
C3 P1 C21 109.99(6)
C15 P1 C21 111.25(6)
C9 P1 C21 108.29(6)

loop_
_geom_bond_atom_site_label_1
_geom_bond_atom_site_label_2
_geom_bond_distance
C1 N2 1.3310(19)
C1 N5 1.3348(19)
C1 N1 1.4516(19)
C2 N3 1.3330(19)
C2 N5 1.3347(19)
C2 N4 1.4494(19)
N1 O4 1.2258(17)
N1 O3 1.2261(17)
N2 N3 1.3637(18)
N4 O1 1.2294(17)
N4 O2 1.2306(17)
C3 C4 1.394(2)
C3 C8 1.399(2)
C3 P1 1.7897(14)
C4 C5 1.392(2)
C4 H5 0.95
C5 C6 1.384(2)
C5 H4 0.95
C6 C7 1.385(2)
C6 H3 0.95
C7 C8 1.389(2)
C7 H2 0.95
C8 H1 0.95
C9 C14 1.3987(19)
C9 C10 1.4059(19)
C9 P1 1.7990(14)
C10 C11 1.390(2)
C10 H6 0.95
C11 C12 1.388(2)
C11 H7 0.95
C12 C13 1.383(2)
C12 H8 0.95
C13 C14 1.389(2)
C13 H9 0.95
C14 H10 0.95
C15 C16 1.4010(19)
C15 C20 1.4021(19)
C15 P1 1.7946(14)
C16 C17 1.388(2)
C16 H11 0.95
C17 C18 1.386(2)
C17 H12 0.95
C18 C19 1.389(2)
C18 H13 0.95
C19 C20 1.386(2)
C19 H14 0.95
C20 H15 0.95
C21 C22 1.3959(19)
C21 C26 1.4023(19)
C21 P1 1.8028(14)
C22 C23 1.391(2)
C22 H16 0.95
C23 C24 1.388(2)
C23 H17 0.95
C24 C25 1.392(2)
C24 H18 0.95
C25 C26 1.385(2)
C25 H19 0.95
C26 H20 0.95
